data_4340501
loop_
_publ_author_name
'Halfen, Jason A.'
'Fox, Derek C.'
'Mehn, Mark P.'
'Que, Lawrence'

_publ_section_title
;
 Enhanced Reactivity of Copper Catalysts for Olefin Aziridination by
 Manipulation of Ligand Denticity
;
_journal_issue 20
_journal_name_full 'Inorganic Chemistry'
_journal_page_first 5060
_journal_paper_doi 10.1021/ic015551k
_journal_volume 40
_journal_year 2001
_chemical_formula_sum 'C15 H21 Cu F9 N3 O2 P'
_chemical_formula_weight 540.86
_chemical_name_common 0046
_chemical_name_systematic
; 
 ? 
;
_space_group_IT_number 2
_symmetry_cell_setting triclinic
_symmetry_space_group_name_Hall '-P 1'
_symmetry_space_group_name_H-M 'P -1'
_atom_sites_solution_hydrogens geom
_atom_sites_solution_primary direct
_atom_sites_solution_secondary difmap
_audit_creation_method SHELXL-97
_cell_angle_alpha 90.84(1)
_cell_angle_beta 95.74(2)
_cell_angle_gamma 94.26(1)
_cell_formula_units_Z 2
_cell_length_a 7.306(1)
_cell_length_b 10.276(1)
_cell_length_c 14.324(2)
_cell_measurement_reflns_used 25
_cell_measurement_temperature 293(2)
_cell_measurement_theta_max 18.76
_cell_measurement_theta_min 9.46
_cell_volume 1066.8(2)
_computing_structure_refinement 'SHELXL-97 (Sheldrick, 1997)'
_computing_structure_solution 'SHELXS-97 (Sheldrick, 1990)'
_diffrn_ambient_temperature 293(2)
_diffrn_measured_fraction_theta_full 0.999
_diffrn_measured_fraction_theta_max 0.999
_diffrn_measurement_method 'Omega 2-theta scans'
_diffrn_radiation_monochromator graphite
_diffrn_radiation_source 'fine-focus sealed tube'
_diffrn_radiation_type MoK\a
_diffrn_radiation_wavelength 0.71073
_diffrn_reflns_av_R_equivalents 0.0242
_diffrn_reflns_av_sigmaI/netI 0.0718
_diffrn_reflns_limit_h_max 8
_diffrn_reflns_limit_h_min 0
_diffrn_reflns_limit_k_max 12
_diffrn_reflns_limit_k_min -12
_diffrn_reflns_limit_l_max 16
_diffrn_reflns_limit_l_min -17
_diffrn_reflns_number 4064
_diffrn_reflns_theta_full 24.96
_diffrn_reflns_theta_max 24.96
_diffrn_reflns_theta_min 2.42
_diffrn_standards_decay_% 0
_diffrn_standards_interval_time '7200 seconds'
_diffrn_standards_number 2
_exptl_absorpt_coefficient_mu 1.193
_exptl_absorpt_correction_T_max 1.0000
_exptl_absorpt_correction_T_min 0.8446
_exptl_absorpt_correction_type 'psi-scan corrections'
_exptl_crystal_colour purple
_exptl_crystal_density_diffrn 1.684
_exptl_crystal_density_method 'not measured'
_exptl_crystal_description plate
_exptl_crystal_F_000 546
_exptl_crystal_size_max 0.60
_exptl_crystal_size_mid 0.28
_exptl_crystal_size_min 0.05
_refine_diff_density_max 0.681
_refine_diff_density_min -0.362
_refine_diff_density_rms 0.073
_refine_ls_extinction_method none
_refine_ls_goodness_of_fit_ref 1.021
_refine_ls_hydrogen_treatment mixed
_refine_ls_matrix_type full
_refine_ls_number_parameters 345
_refine_ls_number_reflns 3743
_refine_ls_number_restraints 187
_refine_ls_restrained_S_all 1.061
_refine_ls_R_factor_all 0.1265
_refine_ls_R_factor_gt 0.0562
_refine_ls_shift/su_max 0.004
_refine_ls_shift/su_mean 0.000
_refine_ls_structure_factor_coef Fsqd
_refine_ls_weighting_details 'calc w=1/[\s^2^(Fo^2^)+(0.0815P)^2^+1.1634P] where P=(Fo^2^+2Fc^2^)/3'
_refine_ls_weighting_scheme calc
_refine_ls_wR_factor_gt 0.1411
_refine_ls_wR_factor_ref 0.1701
_reflns_number_gt 2413
_reflns_number_total 3743
_reflns_threshold_expression >2sigma(I)
_cod_data_source_file halfenic.cif
_cod_data_source_block 0046
_cod_depositor_comments
;
The following automatic conversions were performed:

'_symmetry_cell_setting' value 'Triclinic' changed to 'triclinic'
according to
/usr/data/users/saulius/automatic-downloads/retrospective/ACS/lib/dictionaries/cif_core.dic
dictionary named 'cif_core.dic' version 2.4.2 from 2011-04-26.

Automatic conversion script
Id: cif_fix_values 2281 2013-09-26 08:29:07Z andrius 
;
_cod_original_sg_symbol_H-M P-1
_cod_database_code 4340501

loop_
_symmetry_equiv_pos_as_xyz
'x, y, z'
'-x, -y, -z'

loop_
_atom_site_label
_atom_site_type_symbol
_atom_site_fract_x
_atom_site_fract_y
_atom_site_fract_z
_atom_site_U_iso_or_equiv
_atom_site_adp_type
_atom_site_occupancy
_atom_site_symmetry_multiplicity
_atom_site_calc_flag
_atom_site_refinement_flags
_atom_site_disorder_assembly
_atom_site_disorder_group
Cu1 Cu 0.55898(10) 0.76368(7) 0.77757(5) 0.0529(3) Uani 1 1 d . . .
N1 N 0.6180(8) 0.6179(5) 0.6955(4) 0.0691(14) Uani 1 1 d . . .
N2 N 0.5708(8) 0.8865(6) 0.6709(4) 0.0781(16) Uani 1 1 d . . .
N3 N 0.6405(7) 0.6490(6) 0.8808(4) 0.0661(13) Uani 1 1 d . . .
O1 O 0.4525(7) 0.8816(4) 0.8610(3) 0.0792(13) Uani 1 1 d . . .
O2 O 0.2112(7) 0.7495(5) 0.8123(4) 0.0875(14) Uani 1 1 d . . .
C1 C 0.4852(18) 0.5977(11) 0.6116(6) 0.134(4) Uani 1 1 d . . .
H1A H 0.5497 0.5634 0.5618 0.161 Uiso 1 1 calc R . .
H1B H 0.3917 0.5307 0.6254 0.161 Uiso 1 1 calc R . .
C2 C 0.3976(17) 0.7017(16) 0.5778(10) 0.173(6) Uani 1 1 d . . .
H2A H 0.2731 0.6860 0.5953 0.208 Uiso 1 1 calc R . .
H2B H 0.3874 0.6885 0.5103 0.208 Uiso 1 1 calc R . .
C3 C 0.4357(14) 0.8362(13) 0.5908(7) 0.130(4) Uani 1 1 d . . .
H3A H 0.3198 0.8740 0.5976 0.156 Uiso 1 1 calc R . .
H3B H 0.4797 0.8698 0.5335 0.156 Uiso 1 1 calc R . .
C4 C 0.7601(13) 0.8918(9) 0.6453(8) 0.123(4) Uani 1 1 d . . .
H4A H 0.7598 0.9312 0.5842 0.148 Uiso 1 1 calc R . .
H4B H 0.8344 0.9514 0.6896 0.148 Uiso 1 1 calc R . .
C5 C 0.8525(11) 0.7766(11) 0.6413(7) 0.116(3) Uani 1 1 d . . .
H5A H 0.8695 0.7658 0.5754 0.139 Uiso 1 1 calc R . .
H6B H 0.9746 0.8005 0.6726 0.139 Uiso 1 1 calc R . .
C6 C 0.8108(13) 0.6503(9) 0.6703(8) 0.126(4) Uani 1 1 d . . .
H6A H 0.8961 0.6342 0.7245 0.151 Uiso 1 1 calc R . .
H6B H 0.8335 0.5902 0.6206 0.151 Uiso 1 1 calc R . .
C7 C 0.6135(12) 0.4987(7) 0.7530(6) 0.088(2) Uani 1 1 d . . .
H7A H 0.4896 0.4564 0.7461 0.106 Uiso 1 1 calc R . .
H7B H 0.6955 0.4383 0.7301 0.106 Uiso 1 1 calc R . .
C8 C 0.6698(9) 0.5295(7) 0.8530(6) 0.0759(19) Uani 1 1 d . . .
C9 C 0.7410(11) 0.4429(9) 0.9183(9) 0.113(3) Uani 1 1 d . . .
H9A H 0.7646 0.3594 0.8992 0.136 Uiso 1 1 calc R . .
C10 C 0.7759(14) 0.4802(16) 1.0098(11) 0.146(6) Uani 1 1 d . . .
H10A H 0.8211 0.4221 1.0540 0.175 Uiso 1 1 calc R . .
C11 C 0.7446(13) 0.6013(14) 1.0359(7) 0.125(4) Uani 1 1 d . . .
H11A H 0.7688 0.6277 1.0985 0.150 Uiso 1 1 calc R . .
C12 C 0.6779(10) 0.6864(9) 0.9715(5) 0.091(2) Uani 1 1 d . . .
H12A H 0.6580 0.7707 0.9903 0.109 Uiso 1 1 calc R . .
C13 C 0.5328(18) 1.0193(9) 0.6963(8) 0.147(5) Uani 1 1 d . . .
H13A H 0.5407 1.0741 0.6429 0.220 Uiso 1 1 calc R . .
H13B H 0.6217 1.0524 0.7466 0.220 Uiso 1 1 calc R . .
H13C H 0.4111 1.0187 0.7162 0.220 Uiso 1 1 calc R . .
C14 C 0.2866(10) 0.8399(6) 0.8589(4) 0.0671(16) Uani 1 1 d . A .
C15 C 0.1728(9) 0.9120(6) 0.9248(5) 0.086(2) Uani 1 1 d D . .
F1 F 0.0048(14) 0.8640(19) 0.9243(15) 0.176(8) Uani 0.64(3) 1 d PDU A 1
F2 F 0.248(2) 0.907(2) 1.0102(6) 0.143(6) Uani 0.64(3) 1 d PDU A 1
F3 F 0.168(3) 1.0343(8) 0.9069(12) 0.129(6) Uani 0.64(3) 1 d PDU A 1
F1' F 0.248(3) 1.0265(16) 0.949(3) 0.149(12) Uani 0.36(3) 1 d PDU A 2
F2' F 0.011(2) 0.929(3) 0.8832(15) 0.123(9) Uani 0.36(3) 1 d PDU A 2
F3' F 0.144(5) 0.852(3) 1.0012(15) 0.146(11) Uani 0.36(3) 1 d PDU A 2
P1 P 0.0815(3) 0.27128(19) 0.65997(15) 0.0846(6) Uani 1 1 d D . .
F6 F 0.0429(14) 0.1545(7) 0.5905(6) 0.230(5) Uani 1 1 d D B .
F7 F 0.1101(10) 0.3970(5) 0.7221(4) 0.158(2) Uani 1 1 d D B .
F4 F -0.1206(11) 0.2645(12) 0.6827(12) 0.161(7) Uani 0.529(13) 1 d PDU B 1
F5 F 0.0328(17) 0.3710(14) 0.5827(9) 0.136(5) Uani 0.529(13) 1 d PDU B 1
F8 F 0.1150(18) 0.1504(14) 0.7186(12) 0.183(8) Uani 0.529(13) 1 d PDU B 1
F9 F 0.2736(10) 0.2673(10) 0.6239(8) 0.103(4) Uani 0.529(13) 1 d PDU B 1
F8' F 0.2725(12) 0.2663(12) 0.7171(12) 0.177(9) Uani 0.471(13) 1 d PDU B 2
F4' F -0.006(2) 0.203(2) 0.7418(8) 0.178(9) Uani 0.471(13) 1 d PDU B 2
F5' F -0.1119(12) 0.296(2) 0.6148(12) 0.192(9) Uani 0.471(13) 1 d PDU B 2
F9' F 0.171(3) 0.354(2) 0.5858(9) 0.248(13) Uani 0.471(13) 1 d PDU B 2

loop_
_atom_site_aniso_label
_atom_site_aniso_U_11
_atom_site_aniso_U_22
_atom_site_aniso_U_33
_atom_site_aniso_U_23
_atom_site_aniso_U_13
_atom_site_aniso_U_12
Cu1 0.0511(4) 0.0582(4) 0.0499(4) -0.0016(3) 0.0054(3) 0.0078(3)
N1 0.074(4) 0.069(3) 0.065(3) -0.011(3) 0.019(3) -0.002(3)
N2 0.080(4) 0.078(4) 0.080(4) 0.022(3) 0.018(3) 0.019(3)
N3 0.052(3) 0.082(4) 0.063(3) 0.012(3) 0.001(2) -0.002(3)
O1 0.072(3) 0.075(3) 0.092(3) -0.022(2) 0.024(3) 0.001(2)
O2 0.081(3) 0.089(3) 0.091(3) -0.030(3) 0.010(3) 0.003(3)
C1 0.179(11) 0.146(9) 0.063(5) -0.018(5) -0.008(6) -0.046(9)
C2 0.127(10) 0.186(13) 0.185(13) -0.050(11) -0.097(9) 0.032(10)
C3 0.101(7) 0.192(11) 0.096(7) 0.077(7) -0.001(6) 0.015(7)
C4 0.089(6) 0.099(7) 0.188(11) 0.038(7) 0.049(7) -0.003(5)
C5 0.051(4) 0.165(10) 0.134(8) 0.034(7) 0.024(5) -0.005(5)
C6 0.102(7) 0.104(7) 0.191(10) 0.019(7) 0.093(7) 0.034(5)
C7 0.099(6) 0.058(4) 0.111(6) -0.005(4) 0.025(5) 0.007(4)
C8 0.057(4) 0.067(4) 0.105(6) 0.027(4) 0.009(4) 0.002(3)
C9 0.067(5) 0.103(7) 0.172(10) 0.067(7) 0.012(6) 0.009(5)
C10 0.066(6) 0.194(13) 0.173(13) 0.125(12) -0.009(7) -0.012(8)
C11 0.075(6) 0.211(12) 0.077(6) 0.056(8) -0.013(5) -0.044(8)
C12 0.074(5) 0.135(7) 0.057(4) 0.022(4) -0.003(4) -0.018(4)
C13 0.212(12) 0.087(7) 0.160(10) 0.057(7) 0.070(9) 0.055(7)
C14 0.081(5) 0.062(4) 0.061(4) -0.011(3) 0.014(3) 0.013(3)
C15 0.088(6) 0.085(6) 0.088(6) -0.018(5) 0.029(5) 0.009(5)
F1 0.107(9) 0.200(15) 0.23(2) -0.098(13) 0.112(10) -0.055(9)
F2 0.158(12) 0.197(16) 0.084(7) -0.026(7) 0.046(6) 0.037(11)
F3 0.157(14) 0.091(8) 0.153(11) -0.003(7) 0.057(9) 0.053(7)
F1' 0.136(17) 0.116(17) 0.20(3) -0.107(17) 0.033(16) 0.012(12)
F2' 0.105(15) 0.15(2) 0.125(14) -0.009(13) 0.043(11) 0.055(14)
F3' 0.20(3) 0.148(18) 0.117(16) 0.043(13) 0.093(15) 0.085(18)
P1 0.0804(14) 0.0748(13) 0.1011(15) -0.0040(11) 0.0242(12) 0.0037(10)
F6 0.280(10) 0.146(6) 0.271(10) -0.102(7) 0.148(9) -0.081(6)
F7 0.170(6) 0.157(5) 0.140(5) -0.058(4) -0.010(4) 0.019(4)
F4 0.099(9) 0.146(11) 0.26(2) -0.007(13) 0.101(12) 0.018(7)
F5 0.127(11) 0.124(10) 0.159(11) 0.054(8) 0.004(9) 0.031(9)
F8 0.136(12) 0.233(15) 0.202(14) 0.142(12) 0.060(10) 0.083(11)
F9 0.074(6) 0.126(9) 0.116(9) 0.006(7) 0.034(6) 0.015(5)
F8' 0.073(8) 0.110(9) 0.33(2) -0.065(12) -0.059(11) 0.022(7)
F4' 0.166(17) 0.237(19) 0.119(11) 0.075(12) -0.009(11) -0.050(14)
F5' 0.132(14) 0.251(19) 0.168(16) 0.005(16) -0.086(12) -0.017(14)
F9' 0.36(3) 0.22(2) 0.157(17) -0.041(15) 0.13(2) -0.18(2)

loop_
_atom_type_symbol
_atom_type_description
_atom_type_scat_dispersion_real
_atom_type_scat_dispersion_imag
_atom_type_scat_source
C C 0.0033 0.0016 'International Tables Vol C Tables 4.2.6.8 and 6.1.1.4'
H H 0.0000 0.0000 'International Tables Vol C Tables 4.2.6.8 and 6.1.1.4'
N N 0.0061 0.0033 'International Tables Vol C Tables 4.2.6.8 and 6.1.1.4'
O O 0.0106 0.0060 'International Tables Vol C Tables 4.2.6.8 and 6.1.1.4'
F F 0.0171 0.0103 'International Tables Vol C Tables 4.2.6.8 and 6.1.1.4'
P P 0.1023 0.0942 'International Tables Vol C Tables 4.2.6.8 and 6.1.1.4'
Cu Cu 0.3201 1.2651 'International Tables Vol C Tables 4.2.6.8 and 6.1.1.4'

loop_
_geom_angle_atom_site_label_1
_geom_angle_atom_site_label_2
_geom_angle_atom_site_label_3
_geom_angle
O1 Cu1 N3 93.1(2)
O1 Cu1 N1 167.3(2)
N3 Cu1 N1 84.1(2)
O1 Cu1 N2 96.3(2)
N3 Cu1 N2 160.1(2)
N1 Cu1 N2 90.3(2)
O1 Cu1 O2 54.79(18)
N3 Cu1 O2 95.12(19)
N1 Cu1 O2 113.08(19)
N2 Cu1 O2 104.6(2)
C1 N1 C7 109.7(6)
C1 N1 C6 111.7(7)
C7 N1 C6 109.6(6)
C1 N1 Cu1 112.3(6)
C7 N1 Cu1 106.7(4)
C6 N1 Cu1 106.7(5)
C13 N2 C4 107.3(7)
C13 N2 C3 109.5(8)
C4 N2 C3 111.3(8)
C13 N2 Cu1 112.9(5)
C4 N2 Cu1 106.7(5)
C3 N2 Cu1 109.1(5)
C8 N3 C12 120.4(7)
C8 N3 Cu1 114.1(5)
C12 N3 Cu1 125.3(6)
C14 O1 Cu1 104.8(4)
C14 O2 Cu1 73.7(4)
C2 C1 N1 118.2(9)
C1 C2 C3 132.8(10)
C2 C3 N2 119.1(8)
C5 C4 N2 120.1(7)
C6 C5 C4 132.4(8)
C5 C6 N1 116.9(7)
C8 C7 N1 111.7(6)
N3 C8 C9 119.5(9)
N3 C8 C7 115.0(6)
C9 C8 C7 125.5(8)
C10 C9 C8 119.9(11)
C11 C10 C9 119.3(10)
C10 C11 C12 120.6(11)
N3 C12 C11 120.3(9)
O2 C14 O1 126.6(6)
O2 C14 C15 118.1(6)
O1 C14 C15 115.2(6)
F1 C15 F1' 130.8(14)
F1 C15 F3 107.4(6)
F1' C15 F3 36.4(11)
F1 C15 F3' 67.7(10)
F1' C15 F3' 106.9(7)
F3 C15 F3' 129.1(15)
F1 C15 F2 106.9(6)
F1' C15 F2 72.1(12)
F3 C15 F2 105.7(6)
F3' C15 F2 41.2(11)
F1 C15 F2' 40.9(9)
F1' C15 F2' 106.2(7)
F3 C15 F2' 72.3(10)
F3' C15 F2' 105.9(7)
F2 C15 F2' 137.1(12)
F1 C15 C14 114.1(8)
F1' C15 C14 112.0(12)
F3 C15 C14 112.7(8)
F3' C15 C14 115.0(11)
F2 C15 C14 109.5(8)
F2' C15 C14 110.4(10)
F8 P1 F5' 121.2(8)
F8 P1 F9' 139.9(8)
F5' P1 F9' 91.1(4)
F8 P1 F6 74.5(9)
F5' P1 F6 78.9(9)
F9' P1 F6 90.9(9)
F8 P1 F4 90.3(3)
F5' P1 F4 39.4(6)
F9' P1 F4 128.1(7)
F6 P1 F4 92.2(7)
F8 P1 F4' 43.6(9)
F5' P1 F4' 89.6(4)
F9' P1 F4' 173.4(12)
F6 P1 F4' 95.6(9)
F4 P1 F4' 51.2(6)
F8 P1 F9 90.6(3)
F5' P1 F9 134.8(6)
F9' P1 F9 49.7(8)
F6 P1 F9 80.2(6)
F4 P1 F9 171.8(8)
F4' P1 F9 132.2(7)
F8 P1 F7 111.0(9)
F5' P1 F7 96.5(8)
F9' P1 F7 85.6(9)
F6 P1 F7 174.2(6)
F4 P1 F7 86.3(7)
F4' P1 F7 87.8(9)
F9 P1 F7 101.0(5)
F8 P1 F8' 62.4(7)
F5' P1 F8' 170.2(10)
F9' P1 F8' 90.1(4)
F6 P1 F8' 110.8(7)
F4 P1 F8' 135.8(6)
F4' P1 F8' 88.2(4)
F9 P1 F8' 51.1(6)
F7 P1 F8' 73.9(6)
F8 P1 F5 167.1(11)
F5' P1 F5 53.3(6)
F9' P1 F5 39.2(7)
F6 P1 F5 92.6(8)
F4 P1 F5 88.9(4)
F4' P1 F5 139.4(7)
F9 P1 F5 88.4(3)
F7 P1 F5 81.7(7)
F8' P1 F5 125.3(6)

loop_
_geom_bond_atom_site_label_1
_geom_bond_atom_site_label_2
_geom_bond_distance
Cu1 O1 1.945(4)
Cu1 N3 1.977(5)
Cu1 N1 1.989(5)
Cu1 N2 2.001(5)
Cu1 O2 2.631(5)
N1 C1 1.469(11)
N1 C7 1.485(9)
N1 C6 1.504(10)
N2 C13 1.461(10)
N2 C4 1.463(10)
N2 C3 1.496(12)
N3 C8 1.325(9)
N3 C12 1.345(9)
O1 C14 1.252(8)
O2 C14 1.201(8)
C1 C2 1.357(14)
C2 C3 1.395(16)
C4 C5 1.409(12)
C5 C6 1.390(12)
C7 C8 1.474(10)
C8 C9 1.391(11)
C9 C10 1.354(17)
C10 C11 1.337(17)
C11 C12 1.359(13)
C14 C15 1.536(9)
C15 F1 1.287(6)
C15 F1' 1.288(6)
C15 F3 1.289(6)
C15 F3' 1.290(6)
C15 F2 1.293(6)
C15 F2' 1.293(6)
P1 F8 1.530(4)
P1 F5' 1.534(5)
P1 F9' 1.536(5)
P1 F6 1.538(4)
P1 F4 1.541(4)
P1 F4' 1.544(5)
P1 F9 1.547(4)
P1 F7 1.547(4)
P1 F8' 1.550(5)
P1 F5 1.552(4)

loop_
_geom_torsion_atom_site_label_1
_geom_torsion_atom_site_label_2
_geom_torsion_atom_site_label_3
_geom_torsion_atom_site_label_4
_geom_torsion
O1 Cu1 N1 C1 64.4(12)
N3 Cu1 N1 C1 141.9(6)
N2 Cu1 N1 C1 -57.3(6)
O2 Cu1 N1 C1 48.8(6)
O1 Cu1 N1 C7 -55.8(12)
N3 Cu1 N1 C7 21.7(5)
N2 Cu1 N1 C7 -177.5(5)
O2 Cu1 N1 C7 -71.4(5)
O1 Cu1 N1 C6 -172.9(9)
N3 Cu1 N1 C6 -95.4(5)
N2 Cu1 N1 C6 65.4(6)
O2 Cu1 N1 C6 171.5(5)
O1 Cu1 N2 C13 10.4(7)
N3 Cu1 N2 C13 -107.1(9)
N1 Cu1 N2 C13 179.6(7)
O2 Cu1 N2 C13 65.6(7)
O1 Cu1 N2 C4 128.0(6)
N3 Cu1 N2 C4 10.5(11)
N1 Cu1 N2 C4 -62.8(6)
O2 Cu1 N2 C4 -176.8(6)
O1 Cu1 N2 C3 -111.6(6)
N3 Cu1 N2 C3 130.9(8)
N1 Cu1 N2 C3 57.6(6)
O2 Cu1 N2 C3 -56.4(6)
O1 Cu1 N3 C8 159.0(5)
N1 Cu1 N3 C8 -8.7(4)
N2 Cu1 N3 C8 -83.0(8)
O2 Cu1 N3 C8 104.1(4)
O1 Cu1 N3 C12 -25.7(6)
N1 Cu1 N3 C12 166.7(6)
N2 Cu1 N3 C12 92.3(9)
O2 Cu1 N3 C12 -80.6(5)
N3 Cu1 O1 C14 -93.0(5)
N1 Cu1 O1 C14 -16.5(12)
N2 Cu1 O1 C14 104.6(5)
O2 Cu1 O1 C14 1.1(4)
O1 Cu1 O2 C14 -1.1(4)
N3 Cu1 O2 C14 89.0(4)
N1 Cu1 O2 C14 174.8(4)
N2 Cu1 O2 C14 -88.5(5)
C7 N1 C1 C2 146.3(12)
C6 N1 C1 C2 -92.0(14)
Cu1 N1 C1 C2 27.9(14)
N1 C1 C2 C3 19(3)
C1 C2 C3 N2 -16(3)
C13 N2 C3 C2 -155.6(12)
C4 N2 C3 C2 85.9(13)
Cu1 N2 C3 C2 -31.6(14)
C13 N2 C4 C5 163.4(10)
C3 N2 C4 C5 -76.8(12)
Cu1 N2 C4 C5 42.2(12)
N2 C4 C5 C6 -11(2)
C4 C5 C6 N1 13(2)
C1 N1 C6 C5 76.5(12)
C7 N1 C6 C5 -161.7(9)
Cu1 N1 C6 C5 -46.6(11)
C1 N1 C7 C8 -153.1(8)
C6 N1 C7 C8 83.9(8)
Cu1 N1 C7 C8 -31.2(7)
C12 N3 C8 C9 -0.5(10)
Cu1 N3 C8 C9 175.2(5)
C12 N3 C8 C7 176.7(6)
Cu1 N3 C8 C7 -7.7(7)
N1 C7 C8 N3 26.6(9)
N1 C7 C8 C9 -156.4(7)
N3 C8 C9 C10 1.4(12)
C7 C8 C9 C10 -175.4(8)
C8 C9 C10 C11 -1.3(15)
C9 C10 C11 C12 0.3(16)
C8 N3 C12 C11 -0.6(10)
Cu1 N3 C12 C11 -175.7(6)
C10 C11 C12 N3 0.7(14)
Cu1 O2 C14 O1 1.8(7)
Cu1 O2 C14 C15 -176.8(6)
Cu1 O1 C14 O2 -2.4(9)
Cu1 O1 C14 C15 176.2(4)
O2 C14 C15 F1 1.5(15)
O1 C14 C15 F1 -177.2(14)
O2 C14 C15 F1' -161(2)
O1 C14 C15 F1' 20(2)
O2 C14 C15 F3 -121.3(13)
O1 C14 C15 F3 59.9(13)
O2 C14 C15 F3' 77(2)
O1 C14 C15 F3' -102(2)
O2 C14 C15 F2 121.3(13)
O1 C14 C15 F2 -57.4(13)
O2 C14 C15 F2' -42.7(19)
O1 C14 C15 F2' 138.6(18)
